data_4118696
loop_
_publ_author_name
'Akira Nishimura'
'Masato Ohashi'
'Sensuke Ogoshi'

_publ_contact_author_email ogoshi@chem.eng.osaka-u.ac.jp
_publ_contact_author_fax '+81 6 6879 7394'
_publ_contact_author_name 'Prof. Sensuke Ogoshi'
_publ_contact_author_phone '+81 6 6879 7393'
_publ_section_title
;
 Nickel-Catalyzed Intermolecular [2 + 2] Cycloaddition of Conjugated
 Enynes with Alkenes
;
_journal_name_full 'Journal of the American Chemical Society'
_journal_page_first 15692
_journal_page_last 15695
_journal_paper_doi 10.1021/ja3074775
_journal_volume 134
_journal_year 2012
_chemical_formula_moiety 'C22 H22 O'
_chemical_formula_sum 'C22 H22 O'
_chemical_formula_weight 302.42
_space_group_IT_number 14
_symmetry_cell_setting monoclinic
_symmetry_Int_Tables_number 14
_symmetry_space_group_name_Hall '-P 2ybc'
_symmetry_space_group_name_H-M 'P 1 21/c 1'
_atom_sites_solution_hydrogens geom
_atom_sites_solution_primary direct
_atom_sites_solution_secondary difmap
_cell_angle_alpha 90.0000
_cell_angle_beta 94.863(8)
_cell_angle_gamma 90.0000
_cell_formula_units_Z 4
_cell_length_a 17.231(3)
_cell_length_b 11.579(3)
_cell_length_c 8.6962(16)
_cell_measurement_reflns_used 549
_cell_measurement_temperature 123(2)
_cell_measurement_theta_max 66.30
_cell_measurement_theta_min 13.98
_cell_volume 1728.8(6)
_computing_cell_refinement 'RAPID AUTO'
_computing_data_collection 'RAPID AUTO (Rigaku, ????)'
_computing_data_reduction 'RAPID AUTO'
_computing_molecular_graphics 'CrystalStructure 4.0'
_computing_publication_material 'CrystalStructure 4.0 (Rigaku, 2010)'
_computing_structure_refinement 'SHELXL97 (Sheldrick, 2008)'
_computing_structure_solution 'SIR92 (Altomare, et al., 1994)'
_diffrn_ambient_temperature 123(2)
_diffrn_detector_area_resol_mean 10.000
_diffrn_measured_fraction_theta_full 0.984
_diffrn_measured_fraction_theta_max 0.984
_diffrn_measurement_device_type 'Rigaku R-AXIS RAPID'
_diffrn_measurement_method \w
_diffrn_radiation_type 'Cu K\a'
_diffrn_radiation_wavelength 1.54187
_diffrn_reflns_av_R_equivalents 0.0695
_diffrn_reflns_limit_h_max 19
_diffrn_reflns_limit_h_min -20
_diffrn_reflns_limit_k_max 13
_diffrn_reflns_limit_k_min -13
_diffrn_reflns_limit_l_max 10
_diffrn_reflns_limit_l_min -10
_diffrn_reflns_number 15308
_diffrn_reflns_theta_full 68.24
_diffrn_reflns_theta_max 68.24
_diffrn_standards_number 0
_exptl_absorpt_coefficient_mu 0.532
_exptl_absorpt_correction_T_max 0.909
_exptl_absorpt_correction_T_min 0.721
_exptl_absorpt_correction_type multi-scan
_exptl_absorpt_process_details 'ABSCOR (Rigaku, 1995)'
_exptl_crystal_colour colorless
_exptl_crystal_density_diffrn 1.162
_exptl_crystal_description block
_exptl_crystal_F_000 648.00
_exptl_crystal_size_max 0.370
_exptl_crystal_size_mid 0.240
_exptl_crystal_size_min 0.180
_refine_diff_density_max 0.210
_refine_diff_density_min -0.280
_refine_ls_extinction_method none
_refine_ls_goodness_of_fit_ref 1.113
_refine_ls_hydrogen_treatment constr
_refine_ls_number_parameters 210
_refine_ls_number_reflns 3115
_refine_ls_number_restraints 0
_refine_ls_R_factor_gt 0.0585
_refine_ls_shift/su_max 0.000
_refine_ls_structure_factor_coef Fsqd
_refine_ls_weighting_details 'w = 1/[\s^2^(Fo^2^)+(0.0713P)^2^+0.7826P] where P=(Fo^2^+2Fc^2^)/3'
_refine_ls_weighting_scheme calc
_refine_ls_wR_factor_ref 0.1838
_reflns_number_gt 2061
_reflns_number_total 3115
_reflns_threshold_expression F^2^>2.0\s(F^2^)
_cod_data_source_file ja3074775_si_002_1.cif
_cod_data_source_block 3db
_cod_original_cell_volume 1728.9(6)
_cod_database_code 4118696

loop_
_symmetry_equiv_pos_site_id
_symmetry_equiv_pos_as_xyz
1 +X,+Y,+Z
2 -X,1/2+Y,1/2-Z
3 -X,-Y,-Z
4 +X,1/2-Y,1/2+Z

loop_
_atom_site_label
_atom_site_type_symbol
_atom_site_fract_x
_atom_site_fract_y
_atom_site_fract_z
_atom_site_U_iso_or_equiv
_atom_site_adp_type
_atom_site_occupancy
_atom_site_symmetry_multiplicity
_atom_site_calc_flag
_atom_site_refinement_flags
O1 O 0.17902(11) -0.31217(16) 0.8219(2) 0.0466(5) Uani 1.0 4 d .
C1 C 0.19368(14) -0.1348(2) 0.9600(3) 0.0346(6) Uani 1.0 4 d .
C2 C 0.11893(14) -0.0859(3) 0.8800(3) 0.0357(6) Uani 1.0 4 d .
C3 C 0.15522(14) 0.0007(3) 0.8123(3) 0.0366(6) Uani 1.0 4 d .
C4 C 0.23691(14) -0.0357(3) 0.8744(3) 0.0357(6) Uani 1.0 4 d .
C5 C 0.21805(15) -0.2542(3) 0.9169(3) 0.0369(6) Uani 1.0 4 d .
C6 C 0.29354(14) -0.3000(3) 0.9903(3) 0.0359(6) Uani 1.0 4 d .
C7 C 0.31802(16) -0.4099(3) 0.9482(3) 0.0424(7) Uani 1.0 4 d .
C8 C 0.38756(17) -0.4540(3) 1.0124(4) 0.0497(8) Uani 1.0 4 d .
C9 C 0.43363(17) -0.3907(3) 1.1191(4) 0.0514(8) Uani 1.0 4 d .
C10 C 0.40993(16) -0.2822(3) 1.1622(3) 0.0457(7) Uani 1.0 4 d .
C11 C 0.34057(15) -0.2373(3) 1.0974(3) 0.0399(7) Uani 1.0 4 d .
C12 C 0.03879(15) -0.1245(3) 0.8872(3) 0.0415(7) Uani 1.0 4 d .
C13 C 0.02266(18) -0.2016(3) 0.9923(4) 0.0543(8) Uani 1.0 4 d .
C14 C -0.02286(15) -0.0735(3) 0.7760(4) 0.0529(8) Uani 1.0 4 d .
C15 C 0.13254(15) 0.1013(3) 0.7123(3) 0.0411(7) Uani 1.0 4 d .
C16 C 0.16937(17) 0.0956(3) 0.5586(3) 0.0494(8) Uani 1.0 4 d .
C17 C 0.28634(14) 0.0466(3) 0.9743(3) 0.0341(6) Uani 1.0 4 d .
C18 C 0.25564(16) 0.1056(3) 1.0949(4) 0.0457(7) Uani 1.0 4 d .
C19 C 0.30130(17) 0.1792(3) 1.1895(4) 0.0493(8) Uani 1.0 4 d .
C20 C 0.37862(16) 0.1965(3) 1.1624(4) 0.0490(8) Uani 1.0 4 d .
C21 C 0.40960(17) 0.1390(3) 1.0443(4) 0.0517(8) Uani 1.0 4 d .
C22 C 0.36354(15) 0.0647(3) 0.9509(3) 0.0436(7) Uani 1.0 4 d .
H1 H 0.1970 -0.1231 1.0743 0.0415 Uiso 1.0 4 calc R
H4 H 0.2666 -0.0682 0.7904 0.0429 Uiso 1.0 4 calc R
H7 H 0.2866 -0.4542 0.8751 0.0508 Uiso 1.0 4 calc R
H8 H 0.4039 -0.5285 0.9830 0.0597 Uiso 1.0 4 calc R
H9 H 0.4816 -0.4216 1.1629 0.0616 Uiso 1.0 4 calc R
H10 H 0.4413 -0.2387 1.2363 0.0548 Uiso 1.0 4 calc R
H11 H 0.3248 -0.1623 1.1264 0.0479 Uiso 1.0 4 calc R
H13A H 0.0632 -0.2314 1.0622 0.0651 Uiso 1.0 4 calc R
H13B H -0.0294 -0.2272 0.9979 0.0651 Uiso 1.0 4 calc R
H14A H -0.0305 0.0079 0.8016 0.0635 Uiso 1.0 4 calc R
H14B H -0.0718 -0.1157 0.7826 0.0635 Uiso 1.0 4 calc R
H14C H -0.0067 -0.0794 0.6709 0.0635 Uiso 1.0 4 calc R
H15A H 0.1491 0.1734 0.7668 0.0493 Uiso 1.0 4 calc R
H15B H 0.0751 0.1033 0.6924 0.0493 Uiso 1.0 4 calc R
H16A H 0.1505 0.0268 0.5015 0.0592 Uiso 1.0 4 calc R
H16B H 0.2262 0.0917 0.5781 0.0592 Uiso 1.0 4 calc R
H16C H 0.1550 0.1648 0.4977 0.0592 Uiso 1.0 4 calc R
H18 H 0.2024 0.0951 1.1125 0.0548 Uiso 1.0 4 calc R
H19 H 0.2798 0.2177 1.2725 0.0591 Uiso 1.0 4 calc R
H20 H 0.4100 0.2482 1.2257 0.0587 Uiso 1.0 4 calc R
H21 H 0.4627 0.1500 1.0265 0.0621 Uiso 1.0 4 calc R
H22 H 0.3856 0.0255 0.8690 0.0523 Uiso 1.0 4 calc R

loop_
_atom_site_aniso_label
_atom_site_aniso_U_11
_atom_site_aniso_U_22
_atom_site_aniso_U_33
_atom_site_aniso_U_12
_atom_site_aniso_U_13
_atom_site_aniso_U_23
O1 0.0500(12) 0.0465(12) 0.0415(11) -0.0016(9) -0.0064(9) -0.0072(9)
C1 0.0361(14) 0.0367(14) 0.0304(13) -0.0027(11) -0.0004(10) 0.0007(10)
C2 0.0301(14) 0.0455(16) 0.0305(13) -0.0039(12) -0.0026(10) -0.0016(11)
C3 0.0316(14) 0.0424(15) 0.0345(13) 0.0019(12) -0.0055(10) 0.0003(12)
C4 0.0378(15) 0.0375(15) 0.0312(13) -0.0015(11) -0.0010(11) 0.0037(11)
C5 0.0420(16) 0.0390(15) 0.0289(13) -0.0059(12) -0.0012(11) 0.0015(11)
C6 0.0384(15) 0.0382(15) 0.0309(13) -0.0019(12) 0.0023(11) 0.0019(11)
C7 0.0500(17) 0.0411(16) 0.0364(14) 0.0007(13) 0.0061(12) 0.0011(12)
C8 0.0491(18) 0.0511(18) 0.0497(17) 0.0092(15) 0.0083(13) 0.0041(14)
C9 0.0374(16) 0.065(2) 0.0522(17) 0.0107(15) 0.0065(13) 0.0087(15)
C10 0.0366(15) 0.0582(19) 0.0415(15) 0.0025(14) -0.0009(12) -0.0014(13)
C11 0.0402(16) 0.0417(16) 0.0374(14) 0.0024(12) 0.0009(11) 0.0019(12)
C12 0.0371(15) 0.0444(16) 0.0420(15) -0.0036(12) -0.0024(11) -0.0119(13)
C13 0.0461(18) 0.060(2) 0.0559(18) -0.0175(15) 0.0020(14) -0.0041(16)
C14 0.0327(15) 0.064(2) 0.0598(19) 0.0027(14) -0.0061(13) -0.0144(16)
C15 0.0380(15) 0.0399(16) 0.0439(15) 0.0040(12) -0.0056(12) 0.0029(12)
C16 0.0532(18) 0.0514(18) 0.0419(16) 0.0060(14) -0.0056(13) 0.0066(13)
C17 0.0292(13) 0.0354(14) 0.0365(13) 0.0015(11) -0.0040(10) 0.0060(11)
C18 0.0345(15) 0.0467(17) 0.0552(17) 0.0009(13) -0.0003(12) -0.0063(14)
C19 0.0450(17) 0.0447(17) 0.0565(18) 0.0038(14) -0.0048(13) -0.0094(14)
C20 0.0417(17) 0.0459(18) 0.0565(18) -0.0054(13) -0.0125(13) -0.0029(14)
C21 0.0383(16) 0.065(2) 0.0512(18) -0.0089(15) -0.0019(13) -0.0034(15)
C22 0.0397(16) 0.0523(18) 0.0383(14) -0.0034(13) 0.0009(11) 0.0011(13)

loop_
_atom_type_symbol
_atom_type_description
_atom_type_scat_dispersion_real
_atom_type_scat_dispersion_imag
_atom_type_scat_source
C C 0.018 0.009
;
International Tables for Crystallography
(1992, Vol. C, Tables 4.2.6.8 and 6.1.1.4)
;
H H 0.000 0.000
;
International Tables for Crystallography
(1992, Vol. C, Table 6.1.1.4)
;
O O 0.049 0.032
;
International Tables for Crystallography
(1992, Vol. C, Tables 4.2.6.8 and 6.1.1.4)
;

loop_
_geom_angle_atom_site_label_1
_geom_angle_atom_site_label_2
_geom_angle_atom_site_label_3
_geom_angle
_geom_angle_publ_flag
C2 C1 C4 85.96(18) yes
C2 C1 C5 118.2(2) yes
C4 C1 C5 113.3(2) yes
C1 C2 C3 94.0(2) yes
C1 C2 C12 129.5(3) yes
C3 C2 C12 136.5(3) yes
C2 C3 C4 95.1(2) yes
C2 C3 C15 137.1(3) yes
C4 C3 C15 127.8(3) yes
C1 C4 C3 84.84(18) yes
C1 C4 C17 116.9(2) yes
C3 C4 C17 119.3(3) yes
O1 C5 C1 121.7(3) yes
O1 C5 C6 120.2(3) yes
C1 C5 C6 118.1(2) yes
C5 C6 C7 118.8(3) yes
C5 C6 C11 122.5(3) yes
C7 C6 C11 118.7(3) yes
C6 C7 C8 120.2(3) yes
C7 C8 C9 120.5(3) yes
C8 C9 C10 119.9(3) yes
C9 C10 C11 119.8(3) yes
C6 C11 C10 120.9(3) yes
C2 C12 C13 119.4(3) yes
C2 C12 C14 118.4(3) yes
C13 C12 C14 122.2(3) yes
C3 C15 C16 111.7(3) yes
C4 C17 C18 120.9(3) yes
C4 C17 C22 121.1(3) yes
C18 C17 C22 118.0(3) yes
C17 C18 C19 121.1(3) yes
C18 C19 C20 119.6(3) yes
C19 C20 C21 119.9(3) yes
C20 C21 C22 120.1(3) yes
C17 C22 C21 121.3(3) yes

loop_
_geom_bond_atom_site_label_1
_geom_bond_atom_site_label_2
_geom_bond_distance
_geom_bond_publ_flag
O1 C5 1.221(3) yes
C1 C2 1.520(4) yes
C1 C4 1.587(4) yes
C1 C5 1.502(4) yes
C2 C3 1.344(4) yes
C2 C12 1.458(4) yes
C3 C4 1.524(4) yes
C3 C15 1.486(4) yes
C4 C17 1.505(4) yes
C5 C6 1.497(4) yes
C6 C7 1.399(4) yes
C6 C11 1.387(4) yes
C7 C8 1.377(4) yes
C8 C9 1.379(5) yes
C9 C10 1.383(5) yes
C10 C11 1.379(4) yes
C12 C13 1.325(5) yes
C12 C14 1.496(4) yes
C15 C16 1.529(4) yes
C17 C18 1.393(4) yes
C17 C22 1.379(4) yes
C18 C19 1.383(4) yes
C19 C20 1.387(5) yes
C20 C21 1.370(5) yes
C21 C22 1.386(4) yes
